data_4116444
loop_
_publ_author_name
'Fabien Delpech'
'Sylviane Sabo-Etienne'
'Jean-Claude Daran'
'Bruno Chaudret'
'Khansaa Hussein'
'Colin J. Marsden'
'Jean-Claude Barthelat'

_publ_contact_author 'Jean-Claude Daran'
_publ_contact_author_address
;
Laboratoire de Chimie de Coordination
UPR-CNRS 8241
205, route de Narbonne
31077 Toulouse cedex, France
;
_publ_contact_author_email ' daran@lcc-toulouse.fr '
_publ_contact_author_fax ' (33) 5 61 55 30 03 '
_publ_contact_author_phone ' (33) 5 61 33 31 74 '
_publ_section_title
;
 Ruthenium Complexes Containing Two Ru-(\h2-Si-H) Bonds: Synthesis,
 Spectroscopic Properties, Structural Data, Theoretical Calculations, and
 Reactivity Studies
;
_journal_issue 28
_journal_name_full 'Journal of the American Chemical Society'
_journal_page_first 6668
_journal_page_last 6682
_journal_paper_doi 10.1021/ja990199j
_journal_volume 121
_journal_year 1999
_chemical_compound_source
;
 synthetic route
;
_chemical_formula_moiety ' C44 H93 Ru1 P2 Si3 O2.50 '
_chemical_formula_sum 'C44 H93 O2.5 P2 Ru Si3'
_chemical_formula_weight 909.50
_chemical_name_systematic
; 
 ? 
;
_space_group_IT_number 15
_symmetry_cell_setting monoclinic
_symmetry_space_group_name_Hall '-C 2yc'
_symmetry_space_group_name_H-M 'C 1 2/c 1'
_atom_sites_solution_hydrogens geom
_atom_sites_solution_primary direct
_atom_sites_solution_secondary difmap
_audit_creation_method CRYSTALS
_cell_angle_alpha 90.00
_cell_angle_beta 93.943(14)
_cell_angle_gamma 90.00
_cell_formula_units_Z 8
_cell_length_a 20.272(2)
_cell_length_b 19.862(3)
_cell_length_c 24.910(3)
_cell_measurement_reflns_used 5000
_cell_measurement_temperature 180(2)
_cell_measurement_theta_max 24.27
_cell_measurement_theta_min 2.21
_cell_volume 10006(2)
_computing_cell_refinement 'Stoe IPDS software (Stoe, 1996)'
_computing_data_collection 'Stoe IPDS software (Stoe, 1996)'
_computing_data_reduction 'XRED (Stoe, 1.08, 1996)'
_computing_molecular_graphics 'CAMERON (Watkin, Prout & Pearce,  1996)'
_computing_publication_material 'CRYSTALS Issue 10 (Watkin et al., 1996)'
_computing_structure_refinement 'CRYSTALS Issue 10 (Watkin et al., 1996)'
_computing_structure_solution 'SIR92 (Giacovazzo et al, 1992)'
_diffrn_ambient_temperature 180(2)
_diffrn_measurement_device_type 'Stoe IPDS'
_diffrn_measurement_method \f
_diffrn_radiation_monochromator graphite
_diffrn_radiation_source 'fine-focus sealed tube'
_diffrn_radiation_type MoK\a
_diffrn_radiation_wavelength 0.71073
_diffrn_reflns_av_R_equivalents 0.0349
_diffrn_reflns_av_sigmaI/netI 0.0197
_diffrn_reflns_limit_h_max 23
_diffrn_reflns_limit_h_min -23
_diffrn_reflns_limit_k_max 22
_diffrn_reflns_limit_k_min -22
_diffrn_reflns_limit_l_max 28
_diffrn_reflns_limit_l_min -28
_diffrn_reflns_number 40758
_diffrn_reflns_theta_max 24.27
_diffrn_reflns_theta_min 2.21
_diffrn_standards_interval_time 'every frame'
_diffrn_standards_number 200
_exptl_absorpt_coefficient_mu 0.481
_exptl_absorpt_correction_T_max 0.715
_exptl_absorpt_correction_T_min 0.261
_exptl_absorpt_correction_type numerical
_exptl_crystal_colour yellow
_exptl_crystal_density_diffrn 1.197
_exptl_crystal_description box
_exptl_crystal_F_000 3912
_exptl_crystal_size_max 0.68
_exptl_crystal_size_mid 0.44
_exptl_crystal_size_min 0.38
_refine_diff_density_max 1.24
_refine_diff_density_min -1.00
_refine_ls_extinction_method none
_refine_ls_goodness_of_fit_obs 1.0951
_refine_ls_hydrogen_treatment mixed
_refine_ls_matrix_type full
_refine_ls_number_parameters 798
_refine_ls_number_reflns 6152
_refine_ls_R_factor_obs 0.0326
_refine_ls_shift/su_max 0.034170
_refine_ls_structure_factor_coef F
_refine_ls_weighting_details
;
 Robust-resistant weighting scheme (Prince E, 1982): 
 w=y[1-(\DF/6\s(Fo^2^)]^2^' where y=1/\SArTr(x) with 3 coefficients 
 Ar(1.75 0.917E-01 1.39) for the Chebyshev polynomial ArTr(x) where x 
 was Fc/Fc(max). 
;
_refine_ls_weighting_scheme calc
_refine_ls_wR_factor_obs 0.0400
_reflns_limit_h_max 23
_reflns_limit_h_min -23
_reflns_limit_k_max 22
_reflns_limit_k_min 0
_reflns_limit_l_max 28
_reflns_limit_l_min 0
_reflns_number_gt 6152
_reflns_number_total 7640
_reflns_threshold_expression >2sigma(I)
_cod_data_source_file ja990199j_5.cif
_cod_data_source_block 6
_cod_depositor_comments
;
Adding closing parentheses to _atom_site_aniso_U_12 values.
Adding _atom_site_type_symbol label and values.

 Antanas Vaitkus
 2013-04-03
-------------------------------------------------------------------------------
The following automatic conversions were performed:

'_symmetry_cell_setting' value 'monoclinic ' changed to 'monoclinic'
according to the built-in table from CIF Core dictionary named
'cif_core.dic' version 2.4.1 from 2010-06-29.

Automatic conversion script
Id: cif_fix_values 1715 2011-07-08 13:25:40Z adriana 
;
_cod_original_sg_symbol_H-M 'C 1 2/c 1 '
_cod_original_formula_sum ' C44 H93 Ru1 P2 Si3 O2.50 '
_cod_database_code 4116444

loop_
_symmetry_equiv_pos_as_xyz
x,y,z
-x,-y,-z
x+1/2,y+1/2,z
-x+1/2,-y+1/2,-z
-x,y,-z+1/2
x,-y,z+1/2
-x+1/2,y+1/2,-z+1/2
x+1/2,-y+1/2,z+1/2

loop_
_atom_site_aniso_label
_atom_site_aniso_U_11
_atom_site_aniso_U_22
_atom_site_aniso_U_33
_atom_site_aniso_U_23
_atom_site_aniso_U_13
_atom_site_aniso_U_12
Ru1 0.01852(9) 0.01826(9) 0.0188(1) -0.00071(7) 0.00091(8) 0.00060(7)
P1 0.0196(3) 0.0229(3) 0.0266(3) 0.0012(2) 0.0011(3) 0.0023(2)
P2 0.0185(3) 0.0194(3) 0.0197(3) 0.0004(2) 0.0009(2) 0.0006(2)
Si1 0.0347(4) 0.0237(3) 0.0199(3) -0.0024(3) 0.0033(3) -0.0007(3)
Si2 0.0310(4) 0.0231(3) 0.0253(4) -0.0005(3) 0.0078(3) -0.0037(3)
Si3 0.0583(5) 0.0275(4) 0.0316(4) -0.0054(3) 0.0064(4) -0.0120(3)
O1 0.129(3) 0.0587(15) 0.0450(14) -0.0234(12) 0.0443(16) -0.0639(16)
O2 0.0583(13) 0.0243(9) 0.027(1) -0.0059(7) 0.0082(9) -0.0016(8)
C11 0.0569(19) 0.0385(15) 0.0311(15) -0.0091(12) -0.0128(15) 0.0021(14)
C12 0.0568(19) 0.0466(17) 0.0246(14) -0.0063(12) 0.0135(14) -0.0055(14)
C21 0.047(2) 0.055(2) 0.112(3) 0.055(2) -0.010(2) -0.0131(16)
C22 0.061(2) 0.0412(17) 0.066(2) 0.0210(15) 0.0414(19) 0.0063(15)
C31 0.124(4) 0.0366(18) 0.070(3) 0.0101(17) 0.031(3) 0.001(2)
C32 0.088(3) 0.103(4) 0.108(4) 0.036(3) -0.024(3) -0.045(3)
C111 0.0242(13) 0.0251(13) 0.0371(15) 0.003(1) 0.0025(11) 0.007(1)
C112 0.0450(17) 0.0392(15) 0.0348(15) 0.0039(12) 0.0085(14) 0.0168(13)
C113 0.059(2) 0.0357(16) 0.0432(18) -0.0040(13) 0.0051(16) 0.0150(14)
C114 0.0430(17) 0.0355(15) 0.069(2) 0.0071(15) 0.0106(16) 0.0171(13)
C115 0.0395(17) 0.0428(17) 0.060(2) 0.0068(15) -0.0069(16) 0.0176(13)
C116 0.0323(16) 0.0375(16) 0.064(2) -0.0030(14) -0.0094(15) 0.0070(12)
C121 0.0212(12) 0.0314(13) 0.0301(14) 0.002(1) -0.0030(11) 0.000(1)
C122 0.0398(15) 0.0330(14) 0.0323(15) 0.0052(11) -0.0023(13) 0.0026(11)
C123 0.0508(18) 0.0469(17) 0.0296(16) 0.0032(12) -0.0069(14) 0.0052(14)
C124 0.0527(19) 0.0514(19) 0.0321(16) -0.0043(13) -0.0003(15) 0.0039(14)
C125 0.056(2) 0.0360(16) 0.0412(18) -0.0078(13) 0.0026(15) -0.0012(13)
C126 0.0390(16) 0.0301(14) 0.0378(16) -0.0005(11) 0.0045(13) 0.0012(11)
C131 0.0267(13) 0.0274(13) 0.0404(16) 0.0041(11) 0.0086(12) 0.002(1)
C132 0.0339(16) 0.066(2) 0.0462(19) 0.0063(15) 0.0012(15) -0.0179(15)
C133 0.0405(18) 0.062(2) 0.067(2) 0.0020(18) 0.0099(17) -0.0212(16)
C134 0.0378(17) 0.0501(18) 0.058(2) 0.0103(15) 0.0190(15) -0.0050(13)
C135 0.0434(18) 0.069(2) 0.053(2) 0.0216(17) 0.0109(16) -0.0040(16)
C136 0.0330(15) 0.0583(19) 0.0354(16) 0.0087(13) 0.0029(13) -0.0103(13)
C211 0.0188(11) 0.0256(12) 0.0223(12) -0.0026(9) -0.000(1) -0.0001(9)
C212 0.0256(13) 0.0362(14) 0.0278(14) 0.0035(11) 0.0011(11) -0.002(1)
C213 0.0257(14) 0.0451(16) 0.0371(16) -0.0008(12) 0.0034(12) -0.0072(11)
C214 0.0229(13) 0.0519(17) 0.0373(16) -0.0051(13) -0.0049(12) -0.0006(12)
C215 0.0263(14) 0.0432(15) 0.0300(15) 0.0007(11) -0.0052(12) 0.0032(11)
C216 0.0248(13) 0.0303(13) 0.0260(13) 0.000(1) -0.0040(11) 0.002(1)
C221 0.0230(12) 0.0207(11) 0.0238(13) 0.0039(9) -0.001(1) -0.0005(9)
C222 0.0349(14) 0.0273(13) 0.0286(14) 0.002(1) 0.0037(12) -0.006(1)
C223 0.0467(17) 0.0380(15) 0.0268(14) 0.0052(11) 0.0029(13) -0.0058(12)
C224 0.0435(17) 0.0393(15) 0.0389(17) 0.0141(12) 0.0050(14) -0.0083(12)
C225 0.0378(16) 0.0409(16) 0.0392(16) 0.0102(13) -0.0055(13) -0.0175(12)
C226 0.0280(14) 0.0393(15) 0.0313(15) 0.0088(11) -0.0046(12) -0.0081(11)
C231 0.0207(12) 0.0241(12) 0.0221(12) -0.0038(9) -0.001(1) 0.0020(9)
C232 0.0330(14) 0.0282(13) 0.0261(14) -0.004(1) -0.0029(12) 0.005(1)
C233 0.0337(14) 0.0316(14) 0.0374(16) -0.0119(11) -0.0051(13) 0.0063(11)
C234 0.0381(16) 0.0456(16) 0.0298(15) -0.0160(12) 0.0007(13) 0.0024(12)
C235 0.0424(16) 0.0362(14) 0.0250(14) -0.0045(11) 0.0027(12) -0.0036(12)
C236 0.0329(14) 0.0291(13) 0.0213(13) -0.002(1) 0.0025(11) -0.002(1)
O200 0.276(12) 0.141(7) 0.46(2) 0.0000 -0.307(15) 0.0000
C201 0.112(5) 0.127(6) 0.21(1) -0.025(6) -0.063(6) 0.015(5)
C202 0.142(6) 0.080(4) 0.212(9) -0.020(5) -0.068(6) 0.007(4)

loop_
_atom_site_label
_atom_site_type_symbol
_atom_site_fract_x
_atom_site_fract_y
_atom_site_fract_z
_atom_site_U_iso_or_equiv
_atom_site_occupancy
_atom_site_thermal_displace_type
Ru1 Ru 0.797052(9) 0.027135(9) 0.600754(7) 0.0185 1.0000 Uani
P1 P 0.68065(3) 0.01386(3) 0.56850(3) 0.0231 1.0000 Uani
P2 P 0.84915(3) -0.08486(3) 0.60422(2) 0.0192 1.0000 Uani
Si1 Si 0.81605(4) 0.07996(3) 0.69088(3) 0.0260 1.0000 Uani
Si2 Si 0.84581(4) 0.11614(3) 0.54926(3) 0.0262 1.0000 Uani
Si3 Si 0.87267(5) 0.20980(4) 0.64643(3) 0.0390 1.0000 Uani
O1 O 0.87339(16) 0.17863(13) 0.5877(1) 0.0759 1.0000 Uani
O2 O 0.82924(11) 0.16134(9) 0.68298(7) 0.0363 1.0000 Uani
C11 C 0.89107(17) 0.05053(15) 0.73256(12) 0.0429 1.0000 Uani
C12 C 0.75028(17) 0.08065(16) 0.74017(11) 0.0422 1.0000 Uani
C21 C 0.79402(19) 0.16113(19) 0.4961(2) 0.0720 1.0000 Uani
C22 C 0.92128(18) 0.09642(16) 0.51406(15) 0.0544 1.0000 Uani
C31 C 0.8347(3) 0.29418(18) 0.64173(18) 0.0759 1.0000 Uani
C32 C 0.9578(3) 0.2166(3) 0.6760(3) 0.1012 1.0000 Uani
C111 C 0.64070(13) 0.09905(12) 0.56375(11) 0.0288 1.0000 Uani
C112 C 0.63557(15) 0.13378(15) 0.61786(12) 0.0394 1.0000 Uani
C113 C 0.62209(17) 0.20900(15) 0.61022(13) 0.0459 1.0000 Uani
C114 C 0.56127(16) 0.22165(16) 0.57294(15) 0.0488 1.0000 Uani
C115 C 0.56454(16) 0.18444(16) 0.51958(15) 0.0479 1.0000 Uani
C116 C 0.57625(15) 0.10919(15) 0.52885(14) 0.0451 1.0000 Uani
C121 C 0.66187(12) -0.01615(13) 0.49791(11) 0.0278 1.0000 Uani
C122 C 0.68910(15) 0.02884(13) 0.45516(12) 0.0353 1.0000 Uani
C123 C 0.66836(17) 0.00471(16) 0.39867(12) 0.0429 1.0000 Uani
C124 C 0.69013(17) -0.06704(17) 0.39016(13) 0.0455 1.0000 Uani
C125 C 0.66462(17) -0.11334(15) 0.43277(13) 0.0443 1.0000 Uani
C126 C 0.68488(14) -0.08818(14) 0.48971(12) 0.0356 1.0000 Uani
C131 C 0.62501(13) -0.04250(13) 0.60557(12) 0.0312 1.0000 Uani
C132 C 0.55164(16) -0.04462(18) 0.58488(14) 0.0488 1.0000 Uani
C133 C 0.51537(17) -0.09955(19) 0.61410(16) 0.0564 1.0000 Uani
C134 C 0.52077(16) -0.08909(16) 0.67475(15) 0.0481 1.0000 Uani
C135 C 0.59226(17) -0.08541(19) 0.69533(15) 0.0549 1.0000 Uani
C136 C 0.63050(15) -0.03179(16) 0.66589(13) 0.0422 1.0000 Uani
C211 C 0.93654(11) -0.07728(12) 0.6348(1) 0.0223 1.0000 Uani
C212 C 0.98126(13) -0.04450(13) 0.59540(11) 0.0299 1.0000 Uani
C213 C 1.04827(14) -0.02471(14) 0.62279(12) 0.0359 1.0000 Uani
C214 C 1.08302(13) -0.08603(15) 0.64752(12) 0.0377 1.0000 Uani
C215 C 1.03994(13) -0.12020(14) 0.68672(11) 0.0335 1.0000 Uani
C216 C 0.97140(13) -0.13904(13) 0.6606(1) 0.0273 1.0000 Uani
C221 C 0.81810(12) -0.15153(11) 0.6490(1) 0.0226 1.0000 Uani
C222 C 0.81287(14) -0.12674(13) 0.70643(11) 0.0302 1.0000 Uani
C223 C 0.79852(15) -0.18513(14) 0.74434(11) 0.0371 1.0000 Uani
C224 C 0.73600(15) -0.22219(15) 0.72438(12) 0.0405 1.0000 Uani
C225 C 0.73884(15) -0.24506(15) 0.66639(12) 0.0397 1.0000 Uani
C226 C 0.75342(13) -0.18652(14) 0.62926(11) 0.0332 1.0000 Uani
C231 C 0.85367(12) -0.13434(12) 0.5403(1) 0.0224 1.0000 Uani
C232 C 0.89482(13) -0.19906(13) 0.54440(11) 0.0293 1.0000 Uani
C233 C 0.88393(14) -0.24105(13) 0.49293(12) 0.0346 1.0000 Uani
C234 C 0.90231(15) -0.20088(15) 0.44428(12) 0.0379 1.0000 Uani
C235 C 0.86213(15) -0.13656(14) 0.43959(11) 0.0345 1.0000 Uani
C236 C 0.87122(13) -0.09395(13) 0.4908(1) 0.0278 1.0000 Uani
O200 O 1.0000 0.4082(5) 0.2500 0.3066 1.0000 Uani
C201 C 0.9539(4) 0.3897(4) 0.2214(4) 0.1545 1.0000 Uani
C202 C 0.9360(4) 0.3302(3) 0.2007(4) 0.1485 1.0000 Uani
Hb1 H 0.7803(18) 0.0062(18) 0.6612(14) 0.051(5) 1.0000 Uiso
Hb2 H 0.8101(18) 0.0333(16) 0.5393(15) 0.051(5) 1.0000 Uiso
H1 H 0.8698(17) 0.0427(17) 0.6204(14) 0.051(5) 1.0000 Uiso
H2 H 0.7717(18) 0.0989(17) 0.5988(14) 0.051(5) 1.0000 Uiso
H111 H 0.7749 0.1291 0.4707 0.0792 1.0000 Uiso
H112 H 0.8210 0.1922 0.4778 0.0792 1.0000 Uiso
H113 H 0.7595 0.1853 0.5122 0.0792 1.0000 Uiso
H121 H 0.9123 0.0598 0.4895 0.0660 1.0000 Uiso
H122 H 0.9564 0.0840 0.5400 0.0660 1.0000 Uiso
H123 H 0.9342 0.1353 0.4944 0.0660 1.0000 Uiso
H211 H 0.8875 0.0031 0.7392 0.0490 1.0000 Uiso
H212 H 0.8942 0.0743 0.7662 0.0490 1.0000 Uiso
H213 H 0.9299 0.0592 0.7136 0.0490 1.0000 Uiso
H221 H 0.7381 0.0352 0.7482 0.0483 1.0000 Uiso
H222 H 0.7668 0.1027 0.7727 0.0483 1.0000 Uiso
H223 H 0.7122 0.1044 0.7249 0.0483 1.0000 Uiso
H311 H 0.8341 0.3133 0.6771 0.0820 1.0000 Uiso
H312 H 0.8600 0.3226 0.6197 0.0820 1.0000 Uiso
H313 H 0.7903 0.2905 0.6260 0.0820 1.0000 Uiso
H321 H 0.9576 0.2354 0.7114 0.1192 1.0000 Uiso
H322 H 0.9777 0.1727 0.6780 0.1192 1.0000 Uiso
H323 H 0.9828 0.2453 0.6539 0.1192 1.0000 Uiso
H1111 H 0.6731 0.1205 0.5432 0.0339 1.0000 Uiso
H1121 H 0.6764 0.1279 0.6393 0.0474 1.0000 Uiso
H1122 H 0.6001 0.1139 0.6360 0.0474 1.0000 Uiso
H1131 H 0.6156 0.2288 0.6446 0.0539 1.0000 Uiso
H1132 H 0.6596 0.2295 0.5952 0.0539 1.0000 Uiso
H1141 H 0.5577 0.2691 0.5659 0.0566 1.0000 Uiso
H1142 H 0.5230 0.2066 0.5902 0.0566 1.0000 Uiso
H1151 H 0.6001 0.2026 0.5006 0.0560 1.0000 Uiso
H1152 H 0.5236 0.1906 0.4985 0.0560 1.0000 Uiso
H1161 H 0.5401 0.0905 0.5468 0.0511 1.0000 Uiso
H1162 H 0.5794 0.0871 0.4949 0.0511 1.0000 Uiso
H1211 H 0.6145 -0.0143 0.4932 0.0326 1.0000 Uiso
H1221 H 0.7365 0.0289 0.4598 0.0419 1.0000 Uiso
H1222 H 0.6729 0.0738 0.4595 0.0419 1.0000 Uiso
H1231 H 0.6881 0.0333 0.3731 0.0496 1.0000 Uiso
H1232 H 0.6211 0.0071 0.3932 0.0496 1.0000 Uiso
H1241 H 0.7376 -0.0688 0.3922 0.0531 1.0000 Uiso
H1242 H 0.6732 -0.0819 0.3552 0.0531 1.0000 Uiso
H1251 H 0.6825 -0.1576 0.4284 0.0522 1.0000 Uiso
H1252 H 0.6172 -0.1152 0.4282 0.0522 1.0000 Uiso
H1261 H 0.7322 -0.0899 0.4953 0.0425 1.0000 Uiso
H1262 H 0.6655 -0.1169 0.5153 0.0425 1.0000 Uiso
H1311 H 0.6425 -0.0860 0.5975 0.0371 1.0000 Uiso
H1321 H 0.5316 -0.0018 0.5913 0.0563 1.0000 Uiso
H1322 H 0.5486 -0.0539 0.5470 0.0563 1.0000 Uiso
H1331 H 0.5342 -0.1425 0.6061 0.0665 1.0000 Uiso
H1332 H 0.4695 -0.0990 0.6016 0.0665 1.0000 Uiso
H1341 H 0.4999 -0.1260 0.6918 0.0576 1.0000 Uiso
H1342 H 0.4990 -0.0479 0.6831 0.0576 1.0000 Uiso
H1351 H 0.5945 -0.0747 0.7330 0.0651 1.0000 Uiso
H1352 H 0.6125 -0.1285 0.6903 0.0651 1.0000 Uiso
H1361 H 0.6763 -0.0338 0.6785 0.0490 1.0000 Uiso
H1362 H 0.6130 0.0118 0.6736 0.0490 1.0000 Uiso
H2111 H 0.9297 -0.0495 0.6655 0.0265 1.0000 Uiso
H2121 H 0.9883 -0.0757 0.5669 0.0355 1.0000 Uiso
H2122 H 0.9599 -0.0048 0.5806 0.0355 1.0000 Uiso
H2131 H 1.0417 0.0077 0.6505 0.0420 1.0000 Uiso
H2132 H 1.0752 -0.0053 0.5966 0.0420 1.0000 Uiso
H2141 H 1.1238 -0.0723 0.6662 0.0425 1.0000 Uiso
H2142 H 1.0922 -0.1171 0.6195 0.0425 1.0000 Uiso
H2151 H 1.0617 -0.1605 0.6999 0.0389 1.0000 Uiso
H2152 H 1.0342 -0.0902 0.7162 0.0389 1.0000 Uiso
H2161 H 0.9448 -0.1570 0.6876 0.0323 1.0000 Uiso
H2162 H 0.9766 -0.1724 0.6333 0.0323 1.0000 Uiso
H2211 H 0.8517 -0.1854 0.6480 0.0270 1.0000 Uiso
H2221 H 0.8538 -0.1058 0.7188 0.0361 1.0000 Uiso
H2222 H 0.7777 -0.0944 0.7069 0.0361 1.0000 Uiso
H2231 H 0.8351 -0.2160 0.7459 0.0435 1.0000 Uiso
H2232 H 0.7930 -0.1676 0.7797 0.0435 1.0000 Uiso
H2241 H 0.7307 -0.2609 0.7467 0.0487 1.0000 Uiso
H2242 H 0.6988 -0.1927 0.7268 0.0487 1.0000 Uiso
H2251 H 0.7731 -0.2782 0.6646 0.0471 1.0000 Uiso
H2252 H 0.6971 -0.2646 0.6545 0.0471 1.0000 Uiso
H2261 H 0.7574 -0.2033 0.5935 0.0390 1.0000 Uiso
H2262 H 0.7178 -0.1547 0.6290 0.0390 1.0000 Uiso
H2311 H 0.8082 -0.1476 0.5348 0.0267 1.0000 Uiso
H2321 H 0.9408 -0.1875 0.5497 0.0347 1.0000 Uiso
H2322 H 0.8820 -0.2251 0.5744 0.0347 1.0000 Uiso
H2331 H 0.9109 -0.2807 0.4962 0.0410 1.0000 Uiso
H2332 H 0.8382 -0.2538 0.4882 0.0410 1.0000 Uiso
H2341 H 0.9485 -0.1899 0.4482 0.0447 1.0000 Uiso
H2342 H 0.8935 -0.2274 0.4124 0.0447 1.0000 Uiso
H2351 H 0.8760 -0.1108 0.4098 0.0405 1.0000 Uiso
H2352 H 0.8162 -0.1479 0.4333 0.0405 1.0000 Uiso
H2361 H 0.9165 -0.0797 0.4957 0.0328 1.0000 Uiso
H2362 H 0.8430 -0.0552 0.4872 0.0328 1.0000 Uiso
H2021 H 0.8951 0.3349 0.1792 0.1610 1.0000 Uiso
H2022 H 0.9697 0.3143 0.1786 0.1610 1.0000 Uiso
H2023 H 0.9305 0.2989 0.2293 0.1610 1.0000 Uiso
H2011 H 0.9558 0.4179 0.1902 0.1735 1.0000 Uiso
H2012 H 0.9165 0.4025 0.2409 0.1735 1.0000 Uiso

loop_
_atom_type_symbol
_atom_type_scat_dispersion_real
_atom_type_scat_dispersion_imag
_atom_type_scat_Cromer_Mann_a1
_atom_type_scat_Cromer_Mann_b1
_atom_type_scat_Cromer_Mann_a2
_atom_type_scat_Cromer_Mann_b2
_atom_type_scat_Cromer_Mann_a3
_atom_type_scat_Cromer_Mann_b3
_atom_type_scat_Cromer_Mann_a4
_atom_type_scat_Cromer_Mann_b4
_atom_type_scat_Cromer_Mann_c
_atom_type_scat_source
'C   ' 0.0020 0.0020 2.3100 20.8439 1.0200 10.2075 1.5886 0.5687 0.8650 51.6512 0.2156 International_Tables_Vol_IV_Table_2.2B
'H   ' 0.0000 0.0000 0.4930 10.5109 0.3229 26.1257 0.1402 3.1424 0.0408 57.7997 0.0030 International_Tables_Vol_IV_Table_2.2B
'O   ' 0.0080 0.0060 3.0485 13.2771 2.2868 5.7011 1.5463 0.3239 0.8670 32.9089 0.2508 International_Tables_Vol_IV_Table_2.2B
'P   ' 0.0900 0.0950 6.4345 1.9067 4.1791 27.1570 1.7800 0.5260 1.4908 68.1645 1.1149 International_Tables_Vol_IV_Table_2.2B
'Si  ' 0.0720 0.0710 6.2915 2.4386 3.0353 32.3337 1.9891 0.6785 1.5410 81.6937 1.1407 International_Tables_Vol_IV_Table_2.2B
'Ru  ' -1.4200 0.8360 19.2674 0.8085 12.9182 8.4347 4.8634 24.7997 1.5676 94.2928 5.3787 International_Tables_Vol_IV_Table_2.2B

loop_
_geom_angle_atom_site_label_1
_geom_angle_atom_site_label_2
_geom_angle_atom_site_label_3
_geom_angle_site_symmetry_3
_geom_angle
_geom_angle_publ_flag
P1 Ru1 P2 . 108.36(2) yes
P1 Ru1 Si1 . 115.29(2) yes
P2 Ru1 Si1 . 108.09(2) yes
P1 Ru1 Si2 . 108.76(2) yes
P2 Ru1 Si2 . 119.09(2) yes
Si1 Ru1 Si2 . 97.25(2) yes
P1 Ru1 Hb1 . 91.1(13) no
P2 Ru1 Hb1 . 81.5(12) no
Si1 Ru1 Hb1 . 45.4(12) no
Si2 Ru1 Hb1 . 142.7(12) no
P1 Ru1 Hb2 . 85.0(13) no
P2 Ru1 Hb2 . 90.2(12) no
Si1 Ru1 Hb2 . 145.0(12) no
Si2 Ru1 Hb2 . 48.0(12) no
Hb1 Ru1 Hb2 . 169.2(17) no
P1 Ru1 H1 . 174.7(12) no
P2 Ru1 H1 . 76.9(12) no
Si1 Ru1 H1 . 63.0(13) no
Si2 Ru1 H1 . 67.1(13) no
Hb1 Ru1 H1 . 90.7(18) no
P1 Ru1 H2 . 77.0(14) no
P2 Ru1 H2 . 174.4(13) no
Si1 Ru1 H2 . 70.3(13) no
Si2 Ru1 H2 . 56.5(13) no
Hb1 Ru1 H2 . 100.3(18) no
Hb2 Ru1 H1 . 94.1(18) no
Hb2 Ru1 H2 . 88.6(17) no
H1 Ru1 H2 . 97.8(18) no
Ru1 P1 C111 . 108.97(9) yes
Ru1 P1 C121 . 118.10(8) yes
C111 P1 C121 . 99.73(12) yes
Ru1 P1 C131 . 120.00(9) yes
C111 P1 C131 . 107.31(11) yes
C121 P1 C131 . 100.49(12) yes
Ru1 P2 C211 . 109.32(7) yes
Ru1 P2 C221 . 120.01(8) yes
C211 P2 C221 . 99.28(11) yes
Ru1 P2 C231 . 119.28(8) yes
C211 P2 C231 . 106.5(1) yes
C221 P2 C231 . 99.97(11) yes
Ru1 Si1 O2 . 108.77(7) yes
Ru1 Si1 C11 . 115.99(9) yes
O2 Si1 C11 . 103.84(13) yes
Ru1 Si1 C12 . 121.5(1) yes
O2 Si1 C12 . 101.49(12) yes
C11 Si1 C12 . 103.07(15) yes
Ru1 Si2 O1 . 112.11(8) yes
Ru1 Si2 C21 . 119.62(11) yes
O1 Si2 C21 . 101.82(19) yes
Ru1 Si2 C22 . 118.3(1) yes
O1 Si2 C22 . 100.14(16) yes
C21 Si2 C22 . 102.00(19) yes
O1 Si3 O2 . 108.9(1) yes
O1 Si3 C31 . 109.0(2) yes
O2 Si3 C31 . 109.51(16) yes
O1 Si3 C32 . 109.3(3) yes
O2 Si3 C32 . 110.49(19) yes
C31 Si3 C32 . 109.6(3) yes
Si2 O1 Si3 . 143.76(14) yes
Si1 O2 Si3 . 138.12(12) yes
P1 C111 C112 . 114.07(19) yes
P1 C111 C116 . 120.13(19) yes
C112 C111 C116 . 109.6(2) yes
C111 C112 C113 . 110.8(2) yes
C112 C113 C114 . 111.7(3) yes
C113 C114 C115 . 111.8(2) yes
C114 C115 C116 . 111.0(3) yes
C111 C116 C115 . 109.4(2) yes
P1 C121 C122 . 114.22(19) yes
P1 C121 C126 . 112.40(18) yes
C122 C121 C126 . 109.2(2) yes
C121 C122 C123 . 111.9(2) yes
C122 C123 C124 . 111.3(2) yes
C123 C124 C125 . 110.8(3) yes
C124 C125 C126 . 111.5(2) yes
C121 C126 C125 . 111.4(2) yes
P1 C131 C132 . 116.8(2) yes
P1 C131 C136 . 113.51(19) yes
C132 C131 C136 . 109.8(2) yes
C131 C132 C133 . 110.2(3) yes
C132 C133 C134 . 111.8(3) yes
C133 C134 C135 . 110.3(3) yes
C134 C135 C136 . 112.2(3) yes
C131 C136 C135 . 111.8(3) yes
P2 C211 C212 . 110.94(17) yes
P2 C211 C216 . 119.86(17) yes
C212 C211 C216 . 109.5(2) yes
C211 C212 C213 . 111.8(2) yes
C212 C213 C214 . 110.4(2) yes
C213 C214 C215 . 110.5(2) yes
C214 C215 C216 . 112.3(2) yes
C211 C216 C215 . 111.0(2) yes
P2 C221 C222 . 112.30(16) yes
P2 C221 C226 . 116.42(17) yes
C222 C221 C226 . 109.5(2) yes
C221 C222 C223 . 111.2(2) yes
C222 C223 C224 . 110.7(2) yes
C223 C224 C225 . 111.8(2) yes
C224 C225 C226 . 111.7(2) yes
C221 C226 C225 . 110.3(2) yes
P2 C231 C232 . 116.20(18) yes
P2 C231 C236 . 115.80(16) yes
C232 C231 C236 . 109.7(2) yes
C231 C232 C233 . 110.8(2) yes
C232 C233 C234 . 110.6(2) yes
C233 C234 C235 . 110.1(2) yes
C234 C235 C236 . 111.6(2) yes
C231 C236 C235 . 111.1(2) yes
H2361 C236 H2362 . 109.5(2) no
C201 O200 C201 5_755 144.2(12) yes
O200 C201 C202 . 133.3(9) yes
Ru1 Hb1 Si1 . 94.0(17) no
Ru1 Hb2 Si2 . 91.7(17) no

loop_
_geom_bond_atom_site_label_1
_geom_bond_atom_site_label_2
_geom_bond_site_symmetry_2
_geom_bond_distance
_geom_bond_publ_flag
Ru1 P1 . 2.4540(7) yes
Ru1 P2 . 2.4614(6) yes
Ru1 Si1 . 2.4841(7) yes
Ru1 Si2 . 2.4336(7) yes
Ru1 Hb1 . 1.62(4) no
Ru1 Hb2 . 1.58(4) no
Ru1 H1 . 1.55(4) no
Ru1 H2 . 1.51(3) no
P1 C111 . 1.876(2) yes
P1 C121 . 1.871(3) yes
P1 C131 . 1.877(3) yes
P2 C211 . 1.886(2) yes
P2 C221 . 1.868(2) yes
P2 C231 . 1.878(2) yes
Si1 O2 . 1.6523(19) yes
Si1 C11 . 1.875(3) yes
Si1 C12 . 1.874(3) yes
Si1 Hb1 . 1.77(4) no
Si2 O1 . 1.642(2) yes
Si2 C21 . 1.861(4) yes
Si2 C22 . 1.857(3) yes
Si2 Hb2 . 1.81(3) no
Si3 O1 . 1.590(2) yes
Si3 O2 . 1.625(2) yes
Si3 C31 . 1.845(4) yes
Si3 C32 . 1.835(5) yes
C111 C112 . 1.524(4) yes
C111 C116 . 1.532(4) yes
C112 C113 . 1.528(4) yes
C113 C114 . 1.513(5) yes
C114 C115 . 1.526(5) yes
C115 C116 . 1.528(4) yes
C121 C122 . 1.523(4) yes
C121 C126 . 1.523(4) yes
C122 C123 . 1.518(4) yes
C123 C124 . 1.511(5) yes
C124 C125 . 1.522(5) yes
C125 C126 . 1.533(4) yes
C131 C132 . 1.541(4) yes
C131 C136 . 1.514(4) yes
C132 C133 . 1.528(4) yes
C133 C134 . 1.522(5) yes
C134 C135 . 1.505(5) yes
C135 C136 . 1.533(4) yes
C211 C212 . 1.527(3) yes
C211 C216 . 1.534(3) yes
C212 C213 . 1.529(4) yes
C213 C214 . 1.516(4) yes
C214 C215 . 1.514(4) yes
C215 C216 . 1.540(4) yes
C221 C222 . 1.523(4) yes
C221 C226 . 1.535(3) yes
C222 C223 . 1.536(4) yes
C223 C224 . 1.519(4) yes
C224 C225 . 1.519(4) yes
C225 C226 . 1.527(4) yes
C231 C232 . 1.532(3) yes
C231 C236 . 1.533(3) yes
C232 C233 . 1.533(4) yes
C233 C234 . 1.519(4) yes
C234 C235 . 1.515(4) yes
C235 C236 . 1.532(4) yes
O200 C201 . 1.194(8) yes
O200 C201 5_755 1.194(8) yes
C201 C202 . 1.33(1) yes
